data_2204672
loop_
_publ_author_name
'Yathirajan, Hemmige S.'
'Nagaraj, Basavegowda'
'Narasegowda, Rajenahally S.'
'Nagarajab, Padmarajaiah'
'Bolte, Michael'

_publ_section_title
;
 A monoclinic polymorph of isoxsuprine hydrochloride
;
_journal_issue 12
_journal_name_full 'Acta Crystallographica Section E'
_journal_page_first o2228
_journal_page_last o2229
_journal_paper_doi 10.1107/S1600536804027904
_journal_volume 60
_journal_year 2004
_chemical_formula_iupac 'C18 H24 N O3 +, Cl -'
_chemical_formula_moiety 'C18 H24 N O3 +, Cl -'
_chemical_formula_sum 'C18 H24 Cl N O3'
_chemical_formula_weight 337.83
_chemical_name_systematic ?
_space_group_IT_number 14
_symmetry_cell_setting monoclinic
_symmetry_space_group_name_Hall '-P 2ybc'
_symmetry_space_group_name_H-M 'P 1 21/c 1'
_atom_sites_solution_hydrogens geom
_atom_sites_solution_primary direct
_atom_sites_solution_secondary difmap
_audit_creation_method SHELXL-97
_cell_angle_alpha 90.00
_cell_angle_beta 107.482(7)
_cell_angle_gamma 90.00
_cell_formula_units_Z 4
_cell_length_a 12.0767(11)
_cell_length_b 19.3499(12)
_cell_length_c 7.8018(7)
_cell_measurement_reflns_used 24065
_cell_measurement_temperature 173(2)
_cell_measurement_theta_max 27.6
_cell_measurement_theta_min 3.7
_cell_volume 1738.9(3)
_computing_cell_refinement X-AREA
_computing_data_collection 'X-AREA (Stoe & Cie, 2001)'
_computing_data_reduction X-AREA
_computing_molecular_graphics 'XP in SHELXTL-Plus (Sheldrick, 1991)'
_computing_publication_material 'SHELXL97 and PLATON (Spek, 1990)'
_computing_structure_refinement 'SHELXL97 (Sheldrick, 1997) '
_computing_structure_solution 'SHELXS97 (Sheldrick, 1990) '
_diffrn_ambient_temperature 173(2)
_diffrn_measured_fraction_theta_full 0.988
_diffrn_measured_fraction_theta_max 0.986
_diffrn_measurement_device_type 'Stoe IPDS-II two-circle'
_diffrn_measurement_method \w
_diffrn_radiation_monochromator graphite
_diffrn_radiation_source 'fine-focus sealed tube'
_diffrn_radiation_type MoK\a
_diffrn_radiation_wavelength 0.71073
_diffrn_reflns_av_R_equivalents 0.0428
_diffrn_reflns_av_sigmaI/netI 0.0234
_diffrn_reflns_limit_h_max 15
_diffrn_reflns_limit_h_min -15
_diffrn_reflns_limit_k_max 25
_diffrn_reflns_limit_k_min -25
_diffrn_reflns_limit_l_max 10
_diffrn_reflns_limit_l_min -10
_diffrn_reflns_number 21164
_diffrn_reflns_theta_full 25.00
_diffrn_reflns_theta_max 27.69
_diffrn_reflns_theta_min 3.69
_diffrn_standards_decay_% 0
_diffrn_standards_interval_time 0
_diffrn_standards_number 0
_exptl_absorpt_coefficient_mu 0.234
_exptl_absorpt_correction_T_max 0.9226
_exptl_absorpt_correction_T_min 0.9041
_exptl_absorpt_correction_type multi-scan
_exptl_absorpt_process_details '(MULABS; Spek, 1990; Blessing, 1995)'
_exptl_crystal_colour colourless
_exptl_crystal_density_diffrn 1.290
_exptl_crystal_density_method 'not measured'
_exptl_crystal_description block
_exptl_crystal_F_000 720
_exptl_crystal_size_max 0.44
_exptl_crystal_size_mid 0.39
_exptl_crystal_size_min 0.35
_refine_diff_density_max 0.273
_refine_diff_density_min -0.259
_refine_ls_extinction_method none
_refine_ls_goodness_of_fit_ref 1.069
_refine_ls_hydrogen_treatment mixed
_refine_ls_matrix_type full
_refine_ls_number_parameters 224
_refine_ls_number_reflns 4008
_refine_ls_number_restraints 0
_refine_ls_restrained_S_all 1.069
_refine_ls_R_factor_all 0.0386
_refine_ls_R_factor_gt 0.0332
_refine_ls_shift/su_max 0.001
_refine_ls_shift/su_mean 0.000
_refine_ls_structure_factor_coef Fsqd
_refine_ls_weighting_details 'calc w = 1/[\s^2^(Fo^2^)+(0.0585P)^2^+0.1915P] where P = (Fo^2^+2Fc^2^)/3'
_refine_ls_weighting_scheme calc
_refine_ls_wR_factor_gt 0.0921
_refine_ls_wR_factor_ref 0.0949
_reflns_number_gt 3499
_reflns_number_total 4008
_reflns_threshold_expression I>2\s(I)
_cod_data_source_file dn6175.cif
_cod_data_source_block I
_cod_depositor_comments
;
The following automatic conversions were performed:
'_symmetry_cell_setting' value 'Monoclinic' changed to 'monoclinic'
according to '/home/saulius/struct/CIF-dictionaries/cif_core.dic'
dictionary named 'cif_core.dic' version 2.4.1 from 2010-06-29.

Automatic conversion script
Id: cif_fix_enum 1527 2010-12-29 10:47:43Z saulius 

The following automatic conversions were performed:

'_symmetry_cell_setting' value 'Monoclinic' changed to 'monoclinic'
according to /home/saulius/struct/CIF-dictionaries/cif_core.dic
dictionary named 'cif_core.dic' version 2.4.1 from 2010-06-29.

Automatic conversion script
Id: cif_fix_values 1715 2011-07-08 13:25:40Z adriana 
;
_cod_original_sg_symbol_H-M 'P 21/c'
_cod_database_code 2204672
_cod_database_fobs_code 2204672

loop_
_symmetry_equiv_pos_as_xyz
'x, y, z'
'-x, y+1/2, -z+1/2'
'-x, -y, -z'
'x, -y-1/2, z-1/2'

loop_
_atom_site_label
_atom_site_fract_x
_atom_site_fract_y
_atom_site_fract_z
_atom_site_U_iso_or_equiv
_atom_site_adp_type
_atom_site_calc_flag
_atom_site_refinement_flags
_atom_site_occupancy
_atom_site_type_symbol
Cl1 0.79655(3) 0.325887(14) 0.96327(4) 0.03573(10) Uani d . 1 Cl
O1 0.62535(8) 0.31925(4) 0.19454(13) 0.0363(2) Uani d . 1 O
H1 0.6610(17) 0.3247(9) 0.127(3) 0.050(5) Uiso d . 1 H
C1 0.61701(10) 0.38589(5) 0.26595(14) 0.0275(2) Uani d . 1 C
H1A 0.6773 0.4167 0.2423 0.033 Uiso calc R 1 H
C2 0.64266(9) 0.37688(5) 0.46892(14) 0.0263(2) Uani d . 1 C
H2 0.6447 0.4233 0.5261 0.032 Uiso calc R 1 H
C21 0.55356(10) 0.33183(6) 0.51760(17) 0.0347(2) Uani d . 1 C
H21A 0.5738 0.3278 0.6486 0.052 Uiso calc R 1 H
H21B 0.5529 0.2858 0.4648 0.052 Uiso calc R 1 H
H21C 0.4765 0.3528 0.4708 0.052 Uiso calc R 1 H
N3 0.75938(8) 0.34247(5) 0.54352(13) 0.02622(19) Uani d . 1 N
H3A 0.7547(13) 0.3010(8) 0.491(2) 0.034(4) Uiso d . 1 H
H3B 0.7687(14) 0.3349(8) 0.654(2) 0.034(4) Uiso d . 1 H
C4 0.86689(9) 0.37833(5) 0.52719(16) 0.0289(2) Uani d . 1 C
H4 0.8604 0.3841 0.3972 0.035 Uiso calc R 1 H
C41 0.96930(10) 0.33134(6) 0.6153(2) 0.0392(3) Uani d . 1 C
H41A 0.9569 0.2860 0.5564 0.059 Uiso calc R 1 H
H41B 0.9762 0.3258 0.7429 0.059 Uiso calc R 1 H
H41C 1.0407 0.3519 0.6031 0.059 Uiso calc R 1 H
C5 0.88509(10) 0.44831(6) 0.61796(16) 0.0312(2) Uani d . 1 C
H5A 0.8702 0.4452 0.7358 0.037 Uiso calc R 1 H
H5B 0.9664 0.4635 0.6387 0.037 Uiso calc R 1 H
O6 0.80792(8) 0.49702(4) 0.50657(11) 0.03423(19) Uani d . 1 O
C11 0.49869(9) 0.41841(5) 0.18601(14) 0.0270(2) Uani d . 1 C
C12 0.40347(11) 0.38122(6) 0.08471(17) 0.0355(3) Uani d . 1 C
H12 0.4114 0.3333 0.0648 0.043 Uiso calc R 1 H
C13 0.29698(11) 0.41303(7) 0.01206(18) 0.0385(3) Uani d . 1 C
H13 0.2322 0.3867 -0.0554 0.046 Uiso calc R 1 H
C14 0.28446(10) 0.48319(6) 0.03729(15) 0.0318(2) Uani d . 1 C
C15 0.37863(10) 0.52089(6) 0.14012(15) 0.0315(2) Uani d . 1 C
H15 0.3708 0.5689 0.1596 0.038 Uiso calc R 1 H
C16 0.48414(10) 0.48825(6) 0.21427(15) 0.0309(2) Uani d . 1 C
H16 0.5481 0.5142 0.2861 0.037 Uiso calc R 1 H
O14 0.17876(8) 0.51307(6) -0.04215(13) 0.0416(2) Uani d . 1 O
H14 0.184(2) 0.5562(14) -0.024(3) 0.084(7) Uiso d . 1 H
C61 0.81786(10) 0.56483(5) 0.56261(16) 0.0299(2) Uani d . 1 C
C62 0.89615(12) 0.58809(6) 0.71996(17) 0.0385(3) Uani d . 1 C
H62 0.9484 0.5570 0.7983 0.046 Uiso calc R 1 H
C63 0.89677(15) 0.65828(7) 0.7613(2) 0.0481(3) Uani d . 1 C
H63 0.9498 0.6748 0.8698 0.058 Uiso calc R 1 H
C64 0.82241(13) 0.70392(6) 0.6486(2) 0.0457(3) Uani d . 1 C
H64 0.8239 0.7515 0.6790 0.055 Uiso calc R 1 H
C65 0.74545(11) 0.68006(6) 0.4907(2) 0.0409(3) Uani d . 1 C
H65 0.6940 0.7114 0.4119 0.049 Uiso calc R 1 H
C66 0.74309(10) 0.61065(6) 0.44706(18) 0.0353(3) Uani d . 1 C
H66 0.6903 0.5944 0.3381 0.042 Uiso calc R 1 H

loop_
_atom_site_aniso_label
_atom_site_aniso_U_11
_atom_site_aniso_U_22
_atom_site_aniso_U_33
_atom_site_aniso_U_12
_atom_site_aniso_U_13
_atom_site_aniso_U_23
Cl1 0.03898(17) 0.03184(15) 0.03722(16) 0.00837(10) 0.01272(12) 0.00551(10)
O1 0.0446(5) 0.0268(4) 0.0401(5) 0.0051(3) 0.0168(4) -0.0049(3)
C1 0.0298(5) 0.0236(4) 0.0305(5) 0.0015(4) 0.0111(4) 0.0000(4)
C2 0.0239(5) 0.0248(5) 0.0315(5) 0.0029(4) 0.0102(4) 0.0024(4)
C21 0.0276(5) 0.0377(6) 0.0404(6) 0.0003(4) 0.0126(5) 0.0101(5)
N3 0.0258(4) 0.0228(4) 0.0314(5) 0.0015(3) 0.0106(4) 0.0020(3)
C4 0.0256(5) 0.0261(5) 0.0371(5) -0.0001(4) 0.0127(4) 0.0017(4)
C41 0.0262(5) 0.0312(6) 0.0615(8) 0.0040(4) 0.0152(5) 0.0051(5)
C5 0.0300(5) 0.0252(5) 0.0358(6) -0.0008(4) 0.0060(4) 0.0027(4)
O6 0.0381(4) 0.0222(4) 0.0364(4) -0.0003(3) 0.0021(3) -0.0001(3)
C11 0.0296(5) 0.0247(5) 0.0271(5) 0.0009(4) 0.0092(4) 0.0012(4)
C12 0.0371(6) 0.0262(5) 0.0405(6) -0.0018(4) 0.0074(5) -0.0044(4)
C13 0.0317(6) 0.0360(6) 0.0425(6) -0.0043(5) 0.0033(5) -0.0062(5)
C14 0.0286(5) 0.0369(6) 0.0291(5) 0.0036(4) 0.0073(4) 0.0026(4)
C15 0.0339(6) 0.0265(5) 0.0332(5) 0.0033(4) 0.0088(4) 0.0002(4)
C16 0.0301(5) 0.0261(5) 0.0340(5) -0.0005(4) 0.0059(4) -0.0012(4)
O14 0.0308(4) 0.0440(5) 0.0444(5) 0.0068(4) 0.0026(4) 0.0014(4)
C61 0.0301(5) 0.0237(5) 0.0370(6) -0.0045(4) 0.0116(4) -0.0013(4)
C62 0.0420(6) 0.0307(6) 0.0391(6) -0.0064(5) 0.0068(5) -0.0011(5)
C63 0.0590(9) 0.0353(6) 0.0477(7) -0.0127(6) 0.0126(6) -0.0105(5)
C64 0.0489(7) 0.0261(5) 0.0675(9) -0.0065(5) 0.0257(7) -0.0092(5)
C65 0.0309(6) 0.0271(5) 0.0670(9) 0.0007(4) 0.0181(6) 0.0044(5)
C66 0.0278(5) 0.0286(5) 0.0472(6) -0.0035(4) 0.0077(5) 0.0022(5)

loop_
_atom_type_symbol
_atom_type_description
_atom_type_scat_dispersion_real
_atom_type_scat_dispersion_imag
_atom_type_scat_source
C C 0.0033 0.0016 'International Tables Vol C Tables 4.2.6.8 and 6.1.1.4'
H H 0.0000 0.0000 'International Tables Vol C Tables 4.2.6.8 and 6.1.1.4'
Cl Cl 0.1484 0.1585 'International Tables Vol C Tables 4.2.6.8 and 6.1.1.4'
N N 0.0061 0.0033 'International Tables Vol C Tables 4.2.6.8 and 6.1.1.4'
O O 0.0106 0.0060 'International Tables Vol C Tables 4.2.6.8 and 6.1.1.4'

loop_
_geom_angle_atom_site_label_1
_geom_angle_atom_site_label_2
_geom_angle_atom_site_label_3
_geom_angle
C1 O1 H1 105.1(13)
O1 C1 C11 112.66(9)
O1 C1 C2 106.65(8)
C11 C1 C2 110.28(8)
O1 C1 H1A 109.1
C11 C1 H1A 109.1
C2 C1 H1A 109.1
N3 C2 C21 107.47(8)
N3 C2 C1 108.96(8)
C21 C2 C1 112.70(9)
N3 C2 H2 109.2
C21 C2 H2 109.2
C1 C2 H2 109.2
C2 C21 H21A 109.5
C2 C21 H21B 109.5
H21A C21 H21B 109.5
C2 C21 H21C 109.5
H21A C21 H21C 109.5
H21B C21 H21C 109.5
C2 N3 C4 119.45(8)
C2 N3 H3A 107.2(10)
C4 N3 H3A 108.1(10)
C2 N3 H3B 107.0(11)
C4 N3 H3B 108.0(11)
H3A N3 H3B 106.5(14)
N3 C4 C5 112.28(9)
N3 C4 C41 106.85(9)
C5 C4 C41 109.82(10)
N3 C4 H4 109.3
C5 C4 H4 109.3
C41 C4 H4 109.3
C4 C41 H41A 109.5
C4 C41 H41B 109.5
H41A C41 H41B 109.5
C4 C41 H41C 109.5
H41A C41 H41C 109.5
H41B C41 H41C 109.5
O6 C5 C4 109.30(9)
O6 C5 H5A 109.8
C4 C5 H5A 109.8
O6 C5 H5B 109.8
C4 C5 H5B 109.8
H5A C5 H5B 108.3
C61 O6 C5 117.30(9)
C12 C11 C16 118.24(10)
C12 C11 C1 122.56(10)
C16 C11 C1 119.20(10)
C13 C12 C11 120.84(11)
C13 C12 H12 119.6
C11 C12 H12 119.6
C12 C13 C14 120.31(11)
C12 C13 H13 119.8
C14 C13 H13 119.8
O14 C14 C15 122.10(11)
O14 C14 C13 118.42(11)
C15 C14 C13 119.48(11)
C16 C15 C14 119.62(10)
C16 C15 H15 120.2
C14 C15 H15 120.2
C15 C16 C11 121.49(11)
C15 C16 H16 119.3
C11 C16 H16 119.3
C14 O14 H14 109.3(17)
O6 C61 C62 124.34(11)
O6 C61 C66 115.16(10)
C62 C61 C66 120.50(11)
C61 C62 C63 118.53(13)
C61 C62 H62 120.7
C63 C62 H62 120.7
C64 C63 C62 121.38(13)
C64 C63 H63 119.3
C62 C63 H63 119.3
C63 C64 C65 119.46(12)
C63 C64 H64 120.3
C65 C64 H64 120.3
C64 C65 C66 120.18(13)
C64 C65 H65 119.9
C66 C65 H65 119.9
C65 C66 C61 119.93(12)
C65 C66 H66 120.0
C61 C66 H66 120.0

loop_
_geom_bond_atom_site_label_1
_geom_bond_atom_site_label_2
_geom_bond_distance
O1 C1 1.4202(12)
O1 H1 0.78(2)
C1 C11 1.5137(15)
C1 C2 1.5295(15)
C1 H1A 1.0000
C2 N3 1.5087(13)
C2 C21 1.5191(15)
C2 H2 1.0000
C21 H21A 0.9800
C21 H21B 0.9800
C21 H21C 0.9800
N3 C4 1.5110(13)
N3 H3A 0.895(16)
N3 H3B 0.844(17)
C4 C5 1.5132(15)
C4 C41 1.5224(15)
C4 H4 1.0000
C41 H41A 0.9800
C41 H41B 0.9800
C41 H41C 0.9800
C5 O6 1.4232(13)
C5 H5A 0.9900
C5 H5B 0.9900
O6 C61 1.3769(13)
C11 C12 1.3851(16)
C11 C16 1.3888(14)
C12 C13 1.3842(18)
C12 H12 0.9500
C13 C14 1.3865(17)
C13 H13 0.9500
C14 O14 1.3684(14)
C14 C15 1.3860(16)
C15 C16 1.3836(16)
C15 H15 0.9500
C16 H16 0.9500
O14 H14 0.84(3)
C61 C62 1.3807(17)
C61 C66 1.3875(16)
C62 C63 1.3955(18)
C62 H62 0.9500
C63 C64 1.373(2)
C63 H63 0.9500
C64 C65 1.381(2)
C64 H64 0.9500
C65 C66 1.3838(17)
C65 H65 0.9500
C66 H66 0.9500

loop_
_geom_hbond_atom_site_label_D
_geom_hbond_atom_site_label_H
_geom_hbond_atom_site_label_A
_geom_hbond_site_symmetry_A
_geom_hbond_distance_DH
_geom_hbond_distance_HA
_geom_hbond_distance_DA
_geom_hbond_angle_DHA
O1 H1 Cl1 1_554 0.78(2) 2.36(2) 3.1285(11) 168.3(18)
N3 H3A Cl1 4_565 0.895(16) 2.529(16) 3.3726(10) 157.2(13)
N3 H3B Cl1 . 0.844(17) 2.344(17) 3.1852(11) 174.3(14)
O14 H14 Cl1 3_666 0.84(3) 2.33(3) 3.1730(11) 178(2)

loop_
_geom_torsion_atom_site_label_1
_geom_torsion_atom_site_label_2
_geom_torsion_atom_site_label_3
_geom_torsion_atom_site_label_4
_geom_torsion
O1 C1 C2 N3 55.69(11)
C11 C1 C2 N3 178.32(8)
O1 C1 C2 C21 -63.50(11)
C11 C1 C2 C21 59.13(11)
C21 C2 N3 C4 -175.67(9)
C1 C2 N3 C4 61.93(12)
C2 N3 C4 C5 59.13(13)
C2 N3 C4 C41 179.59(10)
N3 C4 C5 O6 -77.34(11)
C41 C4 C5 O6 163.93(9)
C4 C5 O6 C61 -175.72(9)
O1 C1 C11 C12 12.85(15)
C2 C1 C11 C12 -106.18(12)
O1 C1 C11 C16 -167.04(10)
C2 C1 C11 C16 73.93(12)
C16 C11 C12 C13 0.66(18)
C1 C11 C12 C13 -179.23(11)
C11 C12 C13 C14 1.1(2)
C12 C13 C14 O14 177.71(11)
C12 C13 C14 C15 -1.81(19)
O14 C14 C15 C16 -178.69(11)
C13 C14 C15 C16 0.81(17)
C14 C15 C16 C11 0.95(17)
C12 C11 C16 C15 -1.68(17)
C1 C11 C16 C15 178.22(10)
C5 O6 C61 C62 -0.99(16)
C5 O6 C61 C66 178.21(10)
O6 C61 C62 C63 -179.68(12)
C66 C61 C62 C63 1.15(19)
C61 C62 C63 C64 -0.6(2)
C62 C63 C64 C65 -0.1(2)
C63 C64 C65 C66 0.3(2)
C64 C65 C66 C61 0.33(19)
O6 C61 C66 C65 179.72(11)
C62 C61 C66 C65 -1.05(18)

loop_
_cod_related_entry_id
_cod_related_entry_database
_cod_related_entry_code
1 ChemSpider 10890
